data_4104559
loop_
_publ_author_name
'Kenji Mochida'
'Masaki Shimizu'
'Tamejiro Hiyama'

_publ_contact_author 'Masaki Shimizu'
_publ_contact_author_email m.shimizu@hs2.ecs.kyoto-u.ac.jp
_publ_contact_author_fax +81-75-383-2445
_publ_contact_author_phone +81-75-383-2444
_publ_section_title
;
 Palladium-Catalyzed Intramolecular Coupling of 2-[(2-Pyrrolyl)silyl]aryl
 Triflates through 1,2-Silicon Migration
;
_journal_name_full 'Journal of the American Chemical Society'
_journal_page_first 8350
_journal_page_last 8351
_journal_paper_doi 10.1021/ja901622b
_journal_volume 131
_journal_year 2009
_chemical_formula_sum 'C22 H25 Cl F3 N O3 S Si'
_chemical_formula_weight 504.03
_chemical_name_systematic
; 
 ? 
;
_space_group_IT_number 2
_symmetry_cell_setting triclinic
_symmetry_space_group_name_Hall '-P 1'
_symmetry_space_group_name_H-M 'P -1'
_atom_sites_solution_hydrogens geom
_atom_sites_solution_primary direct
_atom_sites_solution_secondary difmap
_audit_creation_method SHELXL-97
_audit_update_record
;
2009-02-26 # Formatted by publCIF
;
_cell_angle_alpha 94.703(5)
_cell_angle_beta 96.798(6)
_cell_angle_gamma 99.740(6)
_cell_formula_units_Z 4
_cell_length_a 8.922(3)
_cell_length_b 15.574(5)
_cell_length_c 18.579(6)
_cell_measurement_reflns_used 5439
_cell_measurement_temperature 300(2)
_cell_measurement_theta_max 0.00
_cell_measurement_theta_min 0.00
_cell_volume 2512.7(14)
_computing_cell_refinement 'Bruker SMART'
_computing_data_collection 'Bruker SMART'
_computing_data_reduction 'Bruker SAINT'
_computing_molecular_graphics 'Bruker SHELXTL'
_computing_publication_material 'Bruker SHELXTL'
_computing_structure_refinement 'SHELXL-97 (Sheldrick, 1997)'
_computing_structure_solution 'SHELXS-97 (Sheldrick, 1990)'
_diffrn_ambient_temperature 300(2)
_diffrn_detector_area_resol_mean 8.366
_diffrn_measured_fraction_theta_full 0.980
_diffrn_measured_fraction_theta_max 0.980
_diffrn_measurement_device_type 'CCD area detector'
_diffrn_measurement_method 'phi and omega scans'
_diffrn_radiation_monochromator graphite
_diffrn_radiation_source 'fine-focus sealed tube'
_diffrn_radiation_type MoK\a
_diffrn_radiation_wavelength 0.71073
_diffrn_reflns_av_R_equivalents 0.0197
_diffrn_reflns_av_sigmaI/netI 0.0375
_diffrn_reflns_limit_h_max 10
_diffrn_reflns_limit_h_min -8
_diffrn_reflns_limit_k_max 18
_diffrn_reflns_limit_k_min -18
_diffrn_reflns_limit_l_max 22
_diffrn_reflns_limit_l_min -21
_diffrn_reflns_number 13699
_diffrn_reflns_theta_full 25.50
_diffrn_reflns_theta_max 25.50
_diffrn_reflns_theta_min 1.33
_exptl_absorpt_coefficient_mu 0.328
_exptl_absorpt_correction_T_max 0.8532
_exptl_absorpt_correction_T_min 0.8532
_exptl_absorpt_correction_type empirical
_exptl_crystal_colour colorless
_exptl_crystal_density_diffrn 1.332
_exptl_crystal_description prism
_exptl_crystal_F_000 1048
_exptl_crystal_size_max 0.50
_exptl_crystal_size_mid 0.50
_exptl_crystal_size_min 0.50
_refine_diff_density_max 0.464
_refine_diff_density_min -0.268
_refine_diff_density_rms 0.058
_refine_ls_extinction_method none
_refine_ls_goodness_of_fit_ref 1.051
_refine_ls_hydrogen_treatment constr
_refine_ls_matrix_type full
_refine_ls_number_parameters 587
_refine_ls_number_reflns 9158
_refine_ls_number_restraints 0
_refine_ls_restrained_S_all 1.051
_refine_ls_R_factor_all 0.0732
_refine_ls_R_factor_gt 0.0561
_refine_ls_shift/su_max 0.000
_refine_ls_shift/su_mean 0.000
_refine_ls_structure_factor_coef Fsqd
_refine_ls_weighting_details 'calc w=1/[\s^2^(Fo^2^)+(0.1022P)^2^+0.4390P] where P=(Fo^2^+2Fc^2^)/3'
_refine_ls_weighting_scheme calc
_refine_ls_wR_factor_gt 0.1599
_refine_ls_wR_factor_ref 0.1703
_reflns_number_gt 6875
_reflns_number_total 9158
_reflns_threshold_expression >2sigma(I)
_cod_data_source_file ja901622b_4n.cif
_cod_data_source_block 4n
_cod_original_cell_volume 2512.5(14)
_cod_database_code 4104559

loop_
_symmetry_equiv_pos_as_xyz
'x, y, z'
'-x, -y, -z'

loop_
_atom_site_label
_atom_site_type_symbol
_atom_site_fract_x
_atom_site_fract_y
_atom_site_fract_z
_atom_site_U_iso_or_equiv
_atom_site_adp_type
_atom_site_occupancy
_atom_site_symmetry_multiplicity
_atom_site_calc_flag
_atom_site_refinement_flags
Si2 Si 0.42136(8) 0.71450(4) 0.45134(4) 0.04698(19) Uani 1 1 d .
S2 S 0.35447(10) 0.61826(5) 0.66126(4) 0.0713(2) Uani 1 1 d .
Cl2 Cl 0.41547(11) 0.95189(6) 0.07923(4) 0.0820(3) Uani 1 1 d .
N2 N 0.2749(2) 0.83065(14) 0.35759(11) 0.0514(5) Uani 1 1 d .
O4 O 0.3111(3) 0.68192(13) 0.60591(10) 0.0707(6) Uani 1 1 d .
C30 C 0.4665(3) 0.77921(19) 0.31297(14) 0.0555(6) Uani 1 1 d .
H30 H 0.5467 0.7491 0.3075 0.067 Uiso 1 1 calc R
C38 C 0.4303(3) 0.79084(16) 0.53721(14) 0.0497(6) Uani 1 1 d .
C28 C 0.4477(3) 0.85996(18) 0.19526(14) 0.0543(6) Uani 1 1 d .
H28 H 0.5283 0.8410 0.1749 0.065 Uiso 1 1 calc R
C31 C 0.3859(3) 0.77905(17) 0.37140(14) 0.0506(6) Uani 1 1 d .
C29 C 0.4077(3) 0.83285(16) 0.26203(13) 0.0484(6) Uani 1 1 d .
C24 C 0.2862(3) 0.86335(16) 0.29125(14) 0.0490(6) Uani 1 1 d .
C35 C 0.2727(3) 0.61098(17) 0.44110(15) 0.0566(6) Uani 1 1 d .
H35 H 0.2997 0.5772 0.4814 0.068 Uiso 1 1 calc R
C43 C 0.3903(3) 0.77006(17) 0.60421(14) 0.0548(6) Uani 1 1 d .
C26 C 0.2419(3) 0.9436(2) 0.19001(16) 0.0651(7) Uani 1 1 d .
H26 H 0.1873 0.9803 0.1649 0.078 Uiso 1 1 calc R
C39 C 0.4979(4) 0.87822(19) 0.53650(17) 0.0715(8) Uani 1 1 d .
H39 H 0.5259 0.8970 0.4929 0.086 Uiso 1 1 calc R
C25 C 0.2015(3) 0.91831(19) 0.25469(16) 0.0621(7) Uani 1 1 d .
H25 H 0.1197 0.9371 0.2740 0.074 Uiso 1 1 calc R
C32 C 0.6190(3) 0.6864(2) 0.45213(16) 0.0603(7) Uani 1 1 d .
H32 H 0.6189 0.6503 0.4064 0.072 Uiso 1 1 calc R
C27 C 0.3646(3) 0.91493(18) 0.16128(14) 0.0567(6) Uani 1 1 d .
C23 C 0.1624(4) 0.8501(2) 0.40460(17) 0.0708(8) Uani 1 1 d .
H23A H 0.1658 0.9122 0.4109 0.106 Uiso 1 1 calc R
H23B H 0.1858 0.8294 0.4512 0.106 Uiso 1 1 calc R
H23C H 0.0617 0.8214 0.3826 0.106 Uiso 1 1 calc R
F5 F 0.2163(4) 0.6960(2) 0.75644(17) 0.1489(12) Uani 1 1 d .
O5 O 0.3216(4) 0.53298(16) 0.62399(15) 0.1063(9) Uani 1 1 d .
C42 C 0.4126(4) 0.8280(2) 0.66600(17) 0.0786(9) Uani 1 1 d .
H42 H 0.3815 0.8105 0.7094 0.094 Uiso 1 1 calc R
F6 F 0.2175(7) 0.5660(3) 0.7660(2) 0.236(3) Uani 1 1 d .
C36 C 0.1093(4) 0.6247(2) 0.4443(2) 0.0804(9) Uani 1 1 d .
H36A H 0.0779 0.6562 0.4046 0.121 Uiso 1 1 calc R
H36B H 0.1039 0.6576 0.4896 0.121 Uiso 1 1 calc R
H36C H 0.0424 0.5688 0.4407 0.121 Uiso 1 1 calc R
C41 C 0.4825(4) 0.9128(2) 0.6616(2) 0.0866(11) Uani 1 1 d .
H41 H 0.5008 0.9532 0.7027 0.104 Uiso 1 1 calc R
O6 O 0.4951(3) 0.6521(2) 0.70443(16) 0.1128(10) Uani 1 1 d .
C34 C 0.6541(4) 0.6308(2) 0.5148(2) 0.0804(9) Uani 1 1 d .
H34A H 0.7511 0.6128 0.5117 0.121 Uiso 1 1 calc R
H34B H 0.5749 0.5800 0.5111 0.121 Uiso 1 1 calc R
H34C H 0.6583 0.6650 0.5607 0.121 Uiso 1 1 calc R
C37 C 0.2832(5) 0.5555(2) 0.36943(19) 0.0890(11) Uani 1 1 d .
H37A H 0.2125 0.5010 0.3655 0.134 Uiso 1 1 calc R
H37B H 0.3857 0.5441 0.3696 0.134 Uiso 1 1 calc R
H37C H 0.2579 0.5870 0.3287 0.134 Uiso 1 1 calc R
C33 C 0.7494(4) 0.7650(3) 0.4566(2) 0.0833(10) Uani 1 1 d .
H33A H 0.7515 0.8026 0.5005 0.125 Uiso 1 1 calc R
H33B H 0.7331 0.7970 0.4152 0.125 Uiso 1 1 calc R
H33C H 0.8454 0.7449 0.4570 0.125 Uiso 1 1 calc R
C40 C 0.5250(5) 0.9377(2) 0.5975(2) 0.0855(10) Uani 1 1 d .
H40 H 0.5725 0.9951 0.5950 0.103 Uiso 1 1 calc R
F4 F 0.0743(4) 0.6003(4) 0.6830(3) 0.243(3) Uani 1 1 d .
C44 C 0.2035(7) 0.6212(3) 0.7192(3) 0.1156(17) Uani 1 1 d .
Si1 Si 0.17301(8) 0.28328(5) 0.07887(4) 0.05025(19) Uani 1 1 d .
S1 S 0.21511(9) 0.35080(6) -0.13535(4) 0.0683(2) Uani 1 1 d .
Cl1 Cl -0.07172(15) 0.03459(8) 0.42484(5) 0.1070(4) Uani 1 1 d .
O1 O 0.1111(2) 0.28167(13) -0.09821(10) 0.0609(5) Uani 1 1 d .
C16 C 0.0075(3) 0.30718(17) 0.01373(15) 0.0523(6) Uani 1 1 d .
N1 N -0.0361(3) 0.14410(14) 0.13375(11) 0.0556(5) Uani 1 1 d .
C2 C -0.0597(3) 0.10839(18) 0.19741(14) 0.0542(6) Uani 1 1 d .
C9 C 0.0849(3) 0.21545(18) 0.14734(14) 0.0559(6) Uani 1 1 d .
C21 C -0.0121(3) 0.30378(17) -0.06098(15) 0.0523(6) Uani 1 1 d .
C8 C 0.1361(3) 0.2231(2) 0.22061(15) 0.0654(8) Uani 1 1 d .
H8 H 0.2170 0.2650 0.2448 0.078 Uiso 1 1 calc R
C7 C 0.0461(3) 0.1570(2) 0.25383(15) 0.0610(7) Uani 1 1 d .
C10 C 0.3065(3) 0.22003(18) 0.03515(16) 0.0579(7) Uani 1 1 d .
H10 H 0.3532 0.2555 -0.0004 0.069 Uiso 1 1 calc R
C5 C -0.0629(4) 0.0645(2) 0.33639(16) 0.0713(8) Uani 1 1 d .
C3 C -0.1677(4) 0.0372(2) 0.21013(17) 0.0661(7) Uani 1 1 d .
H3 H -0.2379 0.0055 0.1723 0.079 Uiso 1 1 calc R
C13 C 0.2842(4) 0.38983(19) 0.12730(17) 0.0697(8) Uani 1 1 d .
H13 H 0.3607 0.3751 0.1644 0.084 Uiso 1 1 calc R
C4 C -0.1667(4) 0.0158(2) 0.27994(18) 0.0720(8) Uani 1 1 d .
H4 H -0.2363 -0.0320 0.2899 0.086 Uiso 1 1 calc R
C1 C -0.1319(4) 0.1113(2) 0.06440(15) 0.0716(8) Uani 1 1 d .
H1A H -0.1374 0.0492 0.0557 0.107 Uiso 1 1 calc R
H1B H -0.0881 0.1395 0.0257 0.107 Uiso 1 1 calc R
H1C H -0.2333 0.1238 0.0662 0.107 Uiso 1 1 calc R
F3 F 0.2400(3) 0.3625(2) -0.27043(13) 0.1306(10) Uani 1 1 d .
O2 O 0.3636(3) 0.3316(2) -0.12577(16) 0.1152(10) Uani 1 1 d .
C12 C 0.2262(4) 0.1316(2) -0.00532(19) 0.0768(9) Uani 1 1 d .
H12A H 0.2986 0.1051 -0.0297 0.115 Uiso 1 1 calc R
H12B H 0.1438 0.1403 -0.0405 0.115 Uiso 1 1 calc R
H12C H 0.1860 0.0939 0.0289 0.115 Uiso 1 1 calc R
F1 F 0.0097(3) 0.3268(3) -0.24927(14) 0.1824(18) Uani 1 1 d .
C20 C -0.1444(3) 0.3141(2) -0.1033(2) 0.0736(9) Uani 1 1 d .
H20 H -0.1520 0.3079 -0.1538 0.088 Uiso 1 1 calc R
C6 C 0.0444(4) 0.1334(2) 0.32521(16) 0.0727(8) Uani 1 1 d .
H6 H 0.1145 0.1641 0.3636 0.087 Uiso 1 1 calc R
C17 C -0.1184(4) 0.3287(2) 0.0457(2) 0.0787(9) Uani 1 1 d .
H17 H -0.1133 0.3336 0.0962 0.094 Uiso 1 1 calc R
C19 C -0.2633(4) 0.3337(3) -0.0697(3) 0.0882(11) Uani 1 1 d .
H19 H -0.3538 0.3407 -0.0971 0.106 Uiso 1 1 calc R
O3 O 0.1839(4) 0.43595(17) -0.12040(17) 0.1100(10) Uani 1 1 d .
C11 C 0.4365(4) 0.2059(3) 0.0928(2) 0.0844(10) Uani 1 1 d .
H11A H 0.3933 0.1735 0.1295 0.127 Uiso 1 1 calc R
H11B H 0.4931 0.2617 0.1149 0.127 Uiso 1 1 calc R
H11C H 0.5040 0.1738 0.0700 0.127 Uiso 1 1 calc R
F2 F 0.1529(5) 0.2339(2) -0.24593(17) 0.1613(14) Uani 1 1 d .
C22 C 0.1457(5) 0.3164(4) -0.2311(2) 0.1003(13) Uani 1 1 d .
C18 C -0.2494(4) 0.3429(3) 0.0043(3) 0.0941(12) Uani 1 1 d .
H18 H -0.3291 0.3589 0.0273 0.113 Uiso 1 1 calc R
C15 C 0.1898(6) 0.4471(3) 0.1670(2) 0.1090(15) Uani 1 1 d .
H15A H 0.2570 0.4972 0.1936 0.164 Uiso 1 1 calc R
H15B H 0.1358 0.4138 0.2003 0.164 Uiso 1 1 calc R
H15C H 0.1174 0.4661 0.1322 0.164 Uiso 1 1 calc R
C14 C 0.3728(4) 0.4425(2) 0.0751(2) 0.0892(11) Uani 1 1 d .
H14A H 0.3017 0.4607 0.0391 0.134 Uiso 1 1 calc R
H14B H 0.4341 0.4067 0.0515 0.134 Uiso 1 1 calc R
H14C H 0.4382 0.4931 0.1019 0.134 Uiso 1 1 calc R

loop_
_atom_site_aniso_label
_atom_site_aniso_U_11
_atom_site_aniso_U_22
_atom_site_aniso_U_33
_atom_site_aniso_U_23
_atom_site_aniso_U_13
_atom_site_aniso_U_12
Si2 0.0499(4) 0.0497(4) 0.0422(4) 0.0081(3) 0.0079(3) 0.0088(3)
S2 0.0870(6) 0.0699(5) 0.0587(4) 0.0147(4) 0.0159(4) 0.0108(4)
Cl2 0.0937(6) 0.1038(6) 0.0541(4) 0.0327(4) 0.0074(4) 0.0236(5)
N2 0.0480(12) 0.0583(12) 0.0514(12) 0.0084(10) 0.0120(9) 0.0144(10)
O4 0.0884(15) 0.0654(12) 0.0481(10) 0.0091(9) 0.0045(10) -0.0135(10)
C30 0.0595(16) 0.0681(16) 0.0477(14) 0.0140(12) 0.0138(12) 0.0277(13)
C38 0.0517(14) 0.0468(13) 0.0496(14) 0.0055(10) 0.0052(11) 0.0074(11)
C28 0.0588(16) 0.0619(15) 0.0444(14) 0.0072(11) 0.0080(11) 0.0156(13)
C31 0.0511(14) 0.0539(14) 0.0491(14) 0.0095(11) 0.0094(11) 0.0121(11)
C29 0.0510(14) 0.0509(13) 0.0428(13) 0.0035(10) 0.0038(11) 0.0104(11)
C24 0.0486(14) 0.0490(13) 0.0485(14) 0.0038(10) 0.0043(11) 0.0089(11)
C35 0.0636(16) 0.0515(14) 0.0507(15) 0.0042(11) 0.0038(12) 0.0019(12)
C43 0.0594(16) 0.0527(14) 0.0488(14) 0.0021(11) 0.0083(12) 0.0014(12)
C26 0.0658(18) 0.0689(18) 0.0636(18) 0.0193(14) -0.0030(14) 0.0229(15)
C39 0.089(2) 0.0561(17) 0.0626(18) 0.0100(14) 0.0069(16) -0.0041(15)
C25 0.0560(16) 0.0690(17) 0.0661(17) 0.0093(14) 0.0082(13) 0.0238(14)
C32 0.0563(16) 0.0694(17) 0.0604(16) 0.0115(13) 0.0117(13) 0.0213(13)
C27 0.0633(17) 0.0611(16) 0.0440(14) 0.0118(12) -0.0020(12) 0.0100(13)
C23 0.0656(18) 0.088(2) 0.0692(19) 0.0130(16) 0.0284(15) 0.0283(16)
F5 0.185(3) 0.135(2) 0.137(2) -0.0045(19) 0.102(2) 0.012(2)
O5 0.165(3) 0.0656(14) 0.0923(18) 0.0123(13) 0.0335(18) 0.0191(16)
C42 0.096(2) 0.080(2) 0.0536(17) -0.0079(15) 0.0187(16) -0.0030(18)
F6 0.416(8) 0.165(3) 0.183(4) 0.102(3) 0.190(5) 0.065(4)
C36 0.0558(18) 0.088(2) 0.087(2) 0.0035(18) 0.0020(16) -0.0077(16)
C41 0.102(3) 0.071(2) 0.074(2) -0.0219(17) 0.0055(19) -0.0021(19)
O6 0.098(2) 0.120(2) 0.110(2) 0.0185(17) -0.0290(17) 0.0177(17)
C34 0.071(2) 0.090(2) 0.090(2) 0.0328(19) 0.0106(17) 0.0344(18)
C37 0.113(3) 0.073(2) 0.070(2) -0.0146(17) 0.001(2) 0.002(2)
C33 0.0532(18) 0.103(3) 0.098(3) 0.037(2) 0.0116(17) 0.0129(17)
C40 0.110(3) 0.0526(17) 0.083(2) 0.0020(16) 0.004(2) -0.0062(17)
F4 0.107(3) 0.344(7) 0.234(5) -0.072(5) 0.083(3) -0.079(3)
C44 0.138(4) 0.105(3) 0.098(3) 0.005(3) 0.065(3) -0.024(3)
Si1 0.0491(4) 0.0499(4) 0.0513(4) 0.0055(3) 0.0073(3) 0.0074(3)
S1 0.0539(4) 0.0878(6) 0.0632(5) 0.0149(4) 0.0125(3) 0.0058(4)
Cl1 0.1461(10) 0.1280(9) 0.0645(5) 0.0425(5) 0.0335(6) 0.0453(7)
O1 0.0549(11) 0.0761(12) 0.0593(11) 0.0182(9) 0.0144(9) 0.0231(9)
C16 0.0455(14) 0.0521(14) 0.0621(16) 0.0098(12) 0.0131(12) 0.0109(11)
N1 0.0577(13) 0.0589(13) 0.0448(11) 0.0056(9) 0.0029(10) -0.0019(10)
C2 0.0566(15) 0.0592(15) 0.0484(14) 0.0081(12) 0.0099(12) 0.0119(12)
C9 0.0561(16) 0.0575(15) 0.0515(15) 0.0048(12) 0.0063(12) 0.0042(12)
C21 0.0406(13) 0.0513(14) 0.0666(17) 0.0139(12) 0.0083(12) 0.0085(11)
C8 0.0655(18) 0.0696(18) 0.0527(16) 0.0069(13) -0.0022(13) -0.0049(14)
C7 0.0628(17) 0.0687(17) 0.0513(15) 0.0075(13) 0.0039(13) 0.0136(14)
C10 0.0513(15) 0.0596(15) 0.0667(17) 0.0156(13) 0.0098(13) 0.0154(12)
C5 0.089(2) 0.085(2) 0.0535(17) 0.0233(15) 0.0222(16) 0.0371(19)
C3 0.0646(18) 0.0675(18) 0.0643(18) 0.0103(14) 0.0129(14) 0.0021(14)
C13 0.076(2) 0.0576(16) 0.0678(19) 0.0010(14) 0.0011(15) 0.0000(15)
C4 0.078(2) 0.0709(19) 0.075(2) 0.0236(16) 0.0299(17) 0.0147(16)
C1 0.0721(19) 0.080(2) 0.0515(16) 0.0065(14) -0.0032(14) -0.0097(16)
F3 0.144(2) 0.181(3) 0.0829(15) 0.0477(16) 0.0516(15) 0.033(2)
O2 0.0477(13) 0.193(3) 0.114(2) 0.059(2) 0.0175(13) 0.0222(16)
C12 0.087(2) 0.0613(17) 0.088(2) 0.0023(16) 0.0186(18) 0.0276(16)
F1 0.101(2) 0.376(6) 0.0780(17) 0.055(2) 0.0008(14) 0.059(3)
C20 0.0481(17) 0.089(2) 0.083(2) 0.0207(17) -0.0005(15) 0.0121(15)
C6 0.088(2) 0.083(2) 0.0483(16) 0.0095(14) 0.0065(15) 0.0188(18)
C17 0.072(2) 0.091(2) 0.088(2) 0.0185(18) 0.0334(18) 0.0347(18)
C19 0.0450(17) 0.095(3) 0.129(3) 0.038(2) 0.0049(19) 0.0181(16)
O3 0.133(2) 0.0688(15) 0.131(2) 0.0076(15) 0.060(2) -0.0016(15)
C11 0.065(2) 0.098(3) 0.095(2) 0.024(2) 0.0011(18) 0.0300(18)
F2 0.215(4) 0.140(3) 0.116(2) -0.031(2) 0.048(2) -0.003(2)
C22 0.096(3) 0.140(4) 0.071(2) 0.026(3) 0.021(2) 0.023(3)
C18 0.061(2) 0.108(3) 0.134(4) 0.040(3) 0.044(2) 0.039(2)
C15 0.150(4) 0.070(2) 0.105(3) -0.018(2) 0.054(3) -0.001(2)
C14 0.083(2) 0.0585(18) 0.122(3) 0.0030(19) 0.033(2) -0.0078(16)

loop_
_atom_type_symbol
_atom_type_description
_atom_type_scat_dispersion_real
_atom_type_scat_dispersion_imag
_atom_type_scat_source
C C 0.0033 0.0016 'International Tables Vol C Tables 4.2.6.8 and 6.1.1.4'
H H 0.0000 0.0000 'International Tables Vol C Tables 4.2.6.8 and 6.1.1.4'
N N 0.0061 0.0033 'International Tables Vol C Tables 4.2.6.8 and 6.1.1.4'
O O 0.0106 0.0060 'International Tables Vol C Tables 4.2.6.8 and 6.1.1.4'
F F 0.0171 0.0103 'International Tables Vol C Tables 4.2.6.8 and 6.1.1.4'
Si Si 0.0817 0.0704 'International Tables Vol C Tables 4.2.6.8 and 6.1.1.4'
S S 0.1246 0.1234 'International Tables Vol C Tables 4.2.6.8 and 6.1.1.4'
Cl Cl 0.1484 0.1585 'International Tables Vol C Tables 4.2.6.8 and 6.1.1.4'

loop_
_geom_angle_atom_site_label_1
_geom_angle_atom_site_label_2
_geom_angle_atom_site_label_3
_geom_angle
C32 Si2 C31 107.78(12)
C32 Si2 C35 110.00(13)
C31 Si2 C35 109.70(12)
C32 Si2 C38 105.95(13)
C31 Si2 C38 107.28(11)
C35 Si2 C38 115.79(12)
O6 S2 O5 122.6(2)
O6 S2 O4 111.54(16)
O5 S2 O4 107.34(15)
O6 S2 C44 107.6(2)
O5 S2 C44 104.9(2)
O4 S2 C44 100.4(2)
C24 N2 C31 109.7(2)
C24 N2 C23 123.3(2)
C31 N2 C23 127.0(2)
C43 O4 S2 125.56(18)
C31 C30 C29 109.1(2)
C31 C30 H30 125.5
C29 C30 H30 125.5
C43 C38 C39 114.0(2)
C43 C38 Si2 128.3(2)
C39 C38 Si2 117.4(2)
C27 C28 C29 118.1(3)
C27 C28 H28 121.0
C29 C28 H28 121.0
C30 C31 N2 107.2(2)
C30 C31 Si2 123.9(2)
N2 C31 Si2 128.93(19)
C24 C29 C28 119.2(2)
C24 C29 C30 106.3(2)
C28 C29 C30 134.5(2)
N2 C24 C25 130.7(2)
N2 C24 C29 107.8(2)
C25 C24 C29 121.5(2)
C36 C35 C37 110.4(3)
C36 C35 Si2 115.2(2)
C37 C35 Si2 109.1(2)
C36 C35 H35 107.3
C37 C35 H35 107.3
Si2 C35 H35 107.3
C42 C43 C38 124.9(3)
C42 C43 O4 119.3(3)
C38 C43 O4 115.6(2)
C25 C26 C27 120.5(3)
C25 C26 H26 119.8
C27 C26 H26 119.8
C40 C39 C38 122.7(3)
C40 C39 H39 118.6
C38 C39 H39 118.6
C26 C25 C24 118.4(3)
C26 C25 H25 120.8
C24 C25 H25 120.8
C33 C32 C34 109.0(3)
C33 C32 Si2 115.0(2)
C34 C32 Si2 110.7(2)
C33 C32 H32 107.2
C34 C32 H32 107.2
Si2 C32 H32 107.2
C28 C27 C26 122.4(3)
C28 C27 Cl2 118.9(2)
C26 C27 Cl2 118.7(2)
N2 C23 H23A 109.5
N2 C23 H23B 109.5
H23A C23 H23B 109.5
N2 C23 H23C 109.5
H23A C23 H23C 109.5
H23B C23 H23C 109.5
C41 C42 C43 117.8(3)
C41 C42 H42 121.1
C43 C42 H42 121.1
C35 C36 H36A 109.5
C35 C36 H36B 109.5
H36A C36 H36B 109.5
C35 C36 H36C 109.5
H36A C36 H36C 109.5
H36B C36 H36C 109.5
C40 C41 C42 120.4(3)
C40 C41 H41 119.8
C42 C41 H41 119.8
C32 C34 H34A 109.5
C32 C34 H34B 109.5
H34A C34 H34B 109.5
C32 C34 H34C 109.5
H34A C34 H34C 109.5
H34B C34 H34C 109.5
C35 C37 H37A 109.5
C35 C37 H37B 109.5
H37A C37 H37B 109.5
C35 C37 H37C 109.5
H37A C37 H37C 109.5
H37B C37 H37C 109.5
C32 C33 H33A 109.5
C32 C33 H33B 109.5
H33A C33 H33B 109.5
C32 C33 H33C 109.5
H33A C33 H33C 109.5
H33B C33 H33C 109.5
C41 C40 C39 120.1(3)
C41 C40 H40 120.0
C39 C40 H40 120.0
F4 C44 F6 108.4(5)
F4 C44 F5 110.4(6)
F6 C44 F5 105.8(5)
F4 C44 S2 111.3(4)
F6 C44 S2 108.1(5)
F5 C44 S2 112.6(3)
C9 Si1 C13 109.02(13)
C9 Si1 C10 107.61(13)
C13 Si1 C10 109.85(14)
C9 Si1 C16 106.58(12)
C13 Si1 C16 108.71(14)
C10 Si1 C16 114.90(12)
O2 S1 O3 123.0(2)
O2 S1 O1 107.20(15)
O3 S1 O1 111.80(14)
O2 S1 C22 104.4(2)
O3 S1 C22 107.0(2)
O1 S1 C22 101.09(18)
C21 O1 S1 121.92(17)
C21 C16 C17 113.8(3)
C21 C16 Si1 130.1(2)
C17 C16 Si1 116.1(2)
C2 N1 C9 109.8(2)
C2 N1 C1 122.6(2)
C9 N1 C1 127.6(2)
N1 C2 C3 129.9(3)
N1 C2 C7 108.3(2)
C3 C2 C7 121.7(3)
C8 C9 N1 106.6(2)
C8 C9 Si1 125.8(2)
N1 C9 Si1 127.44(19)
C16 C21 C20 125.0(3)
C16 C21 O1 117.4(2)
C20 C21 O1 117.5(3)
C9 C8 C7 109.5(3)
C9 C8 H8 125.3
C7 C8 H8 125.3
C2 C7 C6 119.2(3)
C2 C7 C8 105.8(2)
C6 C7 C8 134.9(3)
C12 C10 C11 109.5(3)
C12 C10 Si1 113.7(2)
C11 C10 Si1 110.1(2)
C12 C10 H10 107.8
C11 C10 H10 107.8
Si1 C10 H10 107.8
C6 C5 C4 122.5(3)
C6 C5 Cl1 119.4(3)
C4 C5 Cl1 118.1(3)
C4 C3 C2 117.8(3)
C4 C3 H3 121.1
C2 C3 H3 121.1
C14 C13 C15 110.0(3)
C14 C13 Si1 110.7(2)
C15 C13 Si1 115.3(2)
C14 C13 H13 106.8
C15 C13 H13 106.8
Si1 C13 H13 106.8
C3 C4 C5 120.7(3)
C3 C4 H4 119.6
C5 C4 H4 119.6
N1 C1 H1A 109.5
N1 C1 H1B 109.5
H1A C1 H1B 109.5
N1 C1 H1C 109.5
H1A C1 H1C 109.5
H1B C1 H1C 109.5
C10 C12 H12A 109.5
C10 C12 H12B 109.5
H12A C12 H12B 109.5
C10 C12 H12C 109.5
H12A C12 H12C 109.5
H12B C12 H12C 109.5
C19 C20 C21 118.8(3)
C19 C20 H20 120.6
C21 C20 H20 120.6
C5 C6 C7 118.0(3)
C5 C6 H6 121.0
C7 C6 H6 121.0
C18 C17 C16 121.9(3)
C18 C17 H17 119.1
C16 C17 H17 119.1
C20 C19 C18 119.6(3)
C20 C19 H19 120.2
C18 C19 H19 120.2
C10 C11 H11A 109.5
C10 C11 H11B 109.5
H11A C11 H11B 109.5
C10 C11 H11C 109.5
H11A C11 H11C 109.5
H11B C11 H11C 109.5
F1 C22 F2 108.7(5)
F1 C22 F3 110.0(4)
F2 C22 F3 107.4(4)
F1 C22 S1 113.1(3)
F2 C22 S1 109.8(3)
F3 C22 S1 107.8(3)
C19 C18 C17 120.8(3)
C19 C18 H18 119.6
C17 C18 H18 119.6
C13 C15 H15A 109.5
C13 C15 H15B 109.5
H15A C15 H15B 109.5
C13 C15 H15C 109.5
H15A C15 H15C 109.5
H15B C15 H15C 109.5
C13 C14 H14A 109.5
C13 C14 H14B 109.5
H14A C14 H14B 109.5
C13 C14 H14C 109.5
H14A C14 H14C 109.5
H14B C14 H14C 109.5

loop_
_geom_bond_atom_site_label_1
_geom_bond_atom_site_label_2
_geom_bond_distance
Si2 C32 1.886(3)
Si2 C31 1.886(3)
Si2 C35 1.887(3)
Si2 C38 1.895(3)
S2 O6 1.401(3)
S2 O5 1.414(3)
S2 O4 1.547(2)
S2 C44 1.824(5)
Cl2 C27 1.755(3)
N2 C24 1.380(3)
N2 C31 1.391(3)
N2 C23 1.459(3)
O4 C43 1.438(3)
C30 C31 1.371(4)
C30 C29 1.424(4)
C30 H30 0.9300
C38 C43 1.383(4)
C38 C39 1.394(4)
C28 C27 1.369(4)
C28 C29 1.409(4)
C28 H28 0.9300
C29 C24 1.402(4)
C24 C25 1.399(4)
C35 C36 1.516(4)
C35 C37 1.548(4)
C35 H35 0.9800
C43 C42 1.374(4)
C26 C25 1.365(4)
C26 C27 1.396(4)
C26 H26 0.9300
C39 C40 1.375(4)
C39 H39 0.9300
C25 H25 0.9300
C32 C33 1.529(5)
C32 C34 1.541(4)
C32 H32 0.9800
C23 H23A 0.9600
C23 H23B 0.9600
C23 H23C 0.9600
F5 C44 1.285(5)
C42 C41 1.374(5)
C42 H42 0.9300
F6 C44 1.283(6)
C36 H36A 0.9600
C36 H36B 0.9600
C36 H36C 0.9600
C41 C40 1.357(5)
C41 H41 0.9300
C34 H34A 0.9600
C34 H34B 0.9600
C34 H34C 0.9600
C37 H37A 0.9600
C37 H37B 0.9600
C37 H37C 0.9600
C33 H33A 0.9600
C33 H33B 0.9600
C33 H33C 0.9600
C40 H40 0.9300
F4 C44 1.241(7)
Si1 C9 1.878(3)
Si1 C13 1.880(3)
Si1 C10 1.882(3)
Si1 C16 1.903(3)
S1 O2 1.401(3)
S1 O3 1.413(3)
S1 O1 1.559(2)
S1 C22 1.819(4)
Cl1 C5 1.751(3)
O1 C21 1.440(3)
C16 C21 1.374(4)
C16 C17 1.407(4)
N1 C2 1.371(3)
N1 C9 1.395(3)
N1 C1 1.462(3)
C2 C3 1.395(4)
C2 C7 1.399(4)
C9 C8 1.372(4)
C21 C20 1.379(4)
C8 C7 1.424(4)
C8 H8 0.9300
C7 C6 1.406(4)
C10 C12 1.531(4)
C10 C11 1.540(4)
C10 H10 0.9800
C5 C6 1.360(5)
C5 C4 1.391(5)
C3 C4 1.365(4)
C3 H3 0.9300
C13 C14 1.527(5)
C13 C15 1.530(5)
C13 H13 0.9800
C4 H4 0.9300
C1 H1A 0.9600
C1 H1B 0.9600
C1 H1C 0.9600
F3 C22 1.335(5)
C12 H12A 0.9600
C12 H12B 0.9600
C12 H12C 0.9600
F1 C22 1.261(5)
C20 C19 1.357(5)
C20 H20 0.9300
C6 H6 0.9300
C17 C18 1.382(5)
C17 H17 0.9300
C19 C18 1.358(6)
C19 H19 0.9300
C11 H11A 0.9600
C11 H11B 0.9600
C11 H11C 0.9600
F2 C22 1.305(6)
C18 H18 0.9300
C15 H15A 0.9600
C15 H15B 0.9600
C15 H15C 0.9600
C14 H14A 0.9600
C14 H14B 0.9600
C14 H14C 0.9600
